data_7715221
loop_
_publ_author_name
'Luff, Martin S.'
'Walther, Luis'
'Finze, Maik'
'Radius, Udo'

_publ_section_title
;
 NHC-ligated nickel(II) cyanoborate complexes and salts.
;
_journal_issue 12
_journal_name_full 'Dalton transactions (Cambridge, England : 2003)'
_journal_page_first 5391
_journal_page_last 5400
_journal_paper_doi 10.1039/d4dt00231h
_journal_volume 53
_journal_year 2024
_chemical_formula_moiety 'C50 H56 Ag2 B4 N12 Ni, 2(C4 H8 O)'
_chemical_formula_sum 'C58 H72 Ag2 B4 N12 Ni O2'
_chemical_formula_weight 1286.95
_space_group_crystal_system monoclinic
_space_group_IT_number 15
_space_group_name_Hall '-C 2yc'
_space_group_name_H-M_alt 'C 1 2/c 1'
_atom_sites_solution_hydrogens mixed
_atom_sites_solution_primary dual
_atom_sites_solution_secondary difmap
_audit_creation_method SHELXL-2018/3
_audit_update_record
;
2024-01-24 deposited with the CCDC.	2024-02-21 downloaded from the CCDC.
;
_cell_angle_alpha 90
_cell_angle_beta 94.1530(10)
_cell_angle_gamma 90
_cell_formula_units_Z 4
_cell_length_a 29.8698(3)
_cell_length_b 13.0489(2)
_cell_length_c 15.7689(2)
_cell_measurement_reflns_used 12917
_cell_measurement_temperature 100(2)
_cell_measurement_theta_max 73.5730
_cell_measurement_theta_min 2.7480
_cell_volume 6130.07(14)
_computing_cell_refinement 'CrysAlisPro 1.171.41.93a (Rigaku OD, 2020)'
_computing_data_collection 'CrysAlisPro 1.171.41.93a (Rigaku OD, 2020)'
_computing_data_reduction 'CrysAlisPro 1.171.41.93a (Rigaku OD, 2020)'
_computing_molecular_graphics 'ShelXLe (Huebschle et all, 2011)'
_computing_publication_material 'SHELXL-2014/6 (Sheldrick, 2014)'
_computing_structure_refinement 'SHELXL-2018/3 (Sheldrick, 2018)'
_computing_structure_solution 'SHELXT 2014/5 (Sheldrick, 2014)'
_diffrn_ambient_temperature 100(2)
_diffrn_detector_area_resol_mean 10.0000
_diffrn_measured_fraction_theta_full 0.992
_diffrn_measured_fraction_theta_max 0.979
_diffrn_measurement_device_type 'XtaLAB Synergy R, HyPix-Arc 150'
_diffrn_measurement_method '\w scans'
_diffrn_radiation_type CuK\a
_diffrn_radiation_wavelength 1.54184
_diffrn_reflns_av_R_equivalents 0.0254
_diffrn_reflns_av_unetI/netI 0.0219
_diffrn_reflns_Laue_measured_fraction_full 0.992
_diffrn_reflns_Laue_measured_fraction_max 0.979
_diffrn_reflns_limit_h_max 37
_diffrn_reflns_limit_h_min -35
_diffrn_reflns_limit_k_max 13
_diffrn_reflns_limit_k_min -16
_diffrn_reflns_limit_l_max 19
_diffrn_reflns_limit_l_min -19
_diffrn_reflns_number 24200
_diffrn_reflns_point_group_measured_fraction_full 0.992
_diffrn_reflns_point_group_measured_fraction_max 0.979
_diffrn_reflns_theta_full 72.000
_diffrn_reflns_theta_max 73.782
_diffrn_reflns_theta_min 2.967
_diffrn_source 'Rotating-anode X-ray tube'
_exptl_absorpt_coefficient_mu 5.825
_exptl_absorpt_correction_T_max 1.00000
_exptl_absorpt_correction_T_min 0.54943
_exptl_absorpt_correction_type multi-scan
_exptl_absorpt_process_details
;
CrysAlisPro 1.171.41.121a (Rigaku Oxford Diffraction, 2021)
Empirical absorption correction using spherical harmonics,
implemented in SCALE3 ABSPACK scaling algorithm.
;
_exptl_crystal_colour yellow
_exptl_crystal_density_diffrn 1.394
_exptl_crystal_description block
_exptl_crystal_F_000 4097
_exptl_crystal_size_max 0.210
_exptl_crystal_size_mid 0.150
_exptl_crystal_size_min 0.100
_refine_diff_density_max 0.527
_refine_diff_density_min -1.047
_refine_diff_density_rms 0.058
_refine_ls_extinction_method none
_refine_ls_goodness_of_fit_ref 1.126
_refine_ls_hydrogen_treatment mixed
_refine_ls_matrix_type full
_refine_ls_number_parameters 416
_refine_ls_number_reflns 6082
_refine_ls_number_restraints 162
_refine_ls_restrained_S_all 1.118
_refine_ls_R_factor_all 0.0449
_refine_ls_R_factor_gt 0.0390
_refine_ls_shift/su_max 0.001
_refine_ls_shift/su_mean 0.000
_refine_ls_structure_factor_coef Fsqd
_refine_ls_weighting_details 'w=1/[\s^2^(Fo^2^)+(0.1000P)^2^] where P=(Fo^2^+2Fc^2^)/3'
_refine_ls_weighting_scheme calc
_refine_ls_wR_factor_gt 0.1364
_refine_ls_wR_factor_ref 0.1421
_reflns_Friedel_coverage 0.000
_reflns_number_gt 5240
_reflns_number_total 6082
_reflns_threshold_expression 'I > 2\s(I)'
_cod_data_source_file d4dt00231h2.cif
_cod_data_source_block Compound_trans_5b_Ag
_cod_depositor_comments 'Adding full bibliography for 7715213--7715230.cif.'
_cod_original_sg_symbol_H-M 'C 2/c'
_cod_database_code 7715221
_shelx_shelxl_version_number 2018/3
_shelx_space_group_comment
;
The symmetry employed for this shelxl refinement is uniquely defined
by the following loop, which should always be used as a source of
symmetry information in preference to the above space-group names.
They are only intended as comments.
;
_shelx_estimated_absorpt_t_min 0.293
_shelx_estimated_absorpt_t_max 0.512

loop_
_space_group_symop_operation_xyz
'x, y, z'
'-x, y, -z+1/2'
'x+1/2, y+1/2, z'
'-x+1/2, y+1/2, -z+1/2'
'-x, -y, -z'
'x, -y, z-1/2'
'-x+1/2, -y+1/2, -z'
'x+1/2, -y+1/2, z-1/2'

loop_
_atom_site_label
_atom_site_type_symbol
_atom_site_fract_x
_atom_site_fract_y
_atom_site_fract_z
_atom_site_U_iso_or_equiv
_atom_site_adp_type
_atom_site_occupancy
_atom_site_site_symmetry_order
_atom_site_calc_flag
_atom_site_refinement_flags_posn
_atom_site_refinement_flags_adp
_atom_site_refinement_flags_occupancy
_atom_site_disorder_assembly
_atom_site_disorder_group
C1_1 C 0.500000 0.3885(3) 0.750000 0.0485(9) Uani 1 2 d S T P . .
N2_1 N 0.53351(7) 0.45154(19) 0.73094(19) 0.0524(6) Uani 1 1 d . . . . .
C3_1 C 0.52108(10) 0.5533(2) 0.7377(3) 0.0657(10) Uani 1 1 d . . . . .
H3_1 H 0.538866 0.611653 0.727162 0.079 Uiso 1 1 calc R U . . .
C4_1 C 0.57714(9) 0.4208(2) 0.7060(2) 0.0527(8) Uani 1 1 d . . . . .
C5_1 C 0.61093(9) 0.3992(2) 0.7694(2) 0.0479(7) Uani 1 1 d . . . . .
C6_1 C 0.65290(9) 0.3733(2) 0.7436(2) 0.0509(7) Uani 1 1 d . . . . .
H6_1 H 0.676407 0.359445 0.785845 0.061 Uiso 1 1 calc R U . . .
C7_1 C 0.66196(9) 0.3667(3) 0.6596(2) 0.0564(8) Uani 1 1 d . . . . .
C8_1 C 0.62743(11) 0.3912(3) 0.5980(3) 0.0693(10) Uani 1 1 d . . . . .
H8_1 H 0.633241 0.388741 0.539636 0.083 Uiso 1 1 calc R U . . .
C9_1 C 0.58476(10) 0.4190(3) 0.6202(3) 0.0660(10) Uani 1 1 d . . . . .
C10_1 C 0.60278(11) 0.4011(2) 0.8620(2) 0.0558(8) Uani 1 1 d . . . . .
H00F_1 H 0.576068 0.442413 0.870454 0.084 Uiso 1 1 calc R U . . .
H00G_1 H 0.628838 0.431138 0.894228 0.084 Uiso 1 1 calc R U . . .
H00I_1 H 0.598107 0.331030 0.881871 0.084 Uiso 1 1 calc R U . . .
C11_1 C 0.70749(10) 0.3335(3) 0.6342(3) 0.0688(10) Uani 1 1 d . . . . .
H00J_1 H 0.706876 0.328226 0.572098 0.103 Uiso 1 1 calc R U . . .
H00K_1 H 0.715092 0.266682 0.659625 0.103 Uiso 1 1 calc R U . . .
H00L_1 H 0.730074 0.384116 0.654272 0.103 Uiso 1 1 calc R U . . .
C12_1 C 0.54907(12) 0.4482(4) 0.5515(3) 0.0931(16) Uani 1 1 d . . . . .
H00T_1 H 0.552709 0.520377 0.536178 0.140 Uiso 1 1 calc R U . . .
H00W_1 H 0.519301 0.437964 0.572399 0.140 Uiso 1 1 calc R U . . .
H12_1 H 0.552101 0.405205 0.501238 0.140 Uiso 1 1 calc R U . . .
C1_2 C 0.500000 0.0896(3) 0.750000 0.0387(8) Uani 1 2 d S T P . .
N2_2 N 0.46610(7) 0.02583(18) 0.72315(15) 0.0440(5) Uani 1 1 d . . . . .
C3_2 C 0.47887(11) -0.0753(2) 0.7330(3) 0.0578(8) Uani 1 1 d . . . . .
H3_2 H 0.461014 -0.133796 0.718348 0.069 Uiso 1 1 calc R U . . .
C4_2 C 0.42292(8) 0.0585(2) 0.68483(18) 0.0433(6) Uani 1 1 d . . . . .
C5_2 C 0.41396(10) 0.0421(3) 0.5987(2) 0.0588(8) Uani 1 1 d . . . . .
C6_2 C 0.37357(11) 0.0807(3) 0.5600(2) 0.0636(9) Uani 1 1 d . . . . .
H6_2 H 0.367435 0.073120 0.500363 0.076 Uiso 1 1 calc R U . . .
C7_2 C 0.34262(9) 0.1296(2) 0.60701(19) 0.0480(6) Uani 1 1 d . . . . .
C8_2 C 0.35133(8) 0.1365(2) 0.69419(18) 0.0424(6) Uani 1 1 d . . . . .
H8_2 H 0.329129 0.165025 0.727377 0.051 Uiso 1 1 calc R U . . .
C9_2 C 0.39190(9) 0.10275(19) 0.73511(19) 0.0394(6) Uani 1 1 d . . . . .
C10_2 C 0.44610(12) -0.0171(5) 0.5466(3) 0.0948(17) Uani 1 1 d . . . . .
H00Q_2 H 0.445734 -0.089685 0.562606 0.142 Uiso 1 1 calc R U . . .
H00R_2 H 0.476529 0.010189 0.557657 0.142 Uiso 1 1 calc R U . . .
H00S_2 H 0.436775 -0.010093 0.486044 0.142 Uiso 1 1 calc R U . . .
C11_2 C 0.30065(9) 0.1764(3) 0.5644(2) 0.0589(8) Uani 1 1 d . . . . .
H00M_2 H 0.305600 0.249574 0.554780 0.088 Uiso 1 1 calc R U . . .
H00N_2 H 0.275728 0.167618 0.600833 0.088 Uiso 1 1 calc R U . . .
H00O_2 H 0.293363 0.142286 0.509710 0.088 Uiso 1 1 calc R U . . .
C12_2 C 0.40023(9) 0.1141(3) 0.82919(19) 0.0514(7) Uani 1 1 d . . . . .
H00B_2 H 0.421619 0.061636 0.850758 0.077 Uiso 1 1 calc R U . . .
H00C_2 H 0.371915 0.105736 0.856176 0.077 Uiso 1 1 calc R U . . .
H12_2 H 0.412625 0.182235 0.842354 0.077 Uiso 1 1 calc R U . . .
N1_3 N 0.49008(8) 0.2362(2) 0.63311(16) 0.0495(6) Uani 1 1 d . . . . .
C2_3 C 0.48112(11) 0.2346(3) 0.5609(2) 0.0631(9) Uani 1 1 d . . . . .
B3_3 B 0.46869(19) 0.2353(5) 0.4605(3) 0.095(2) Uani 1 1 d . . . . .
H3A_3 H 0.491644 0.273803 0.431332 0.114 Uiso 1 1 calc R U . . .
H3B_3 H 0.467693 0.164245 0.438337 0.114 Uiso 1 1 calc R U . . .
C4_3 C 0.42105(14) 0.2881(4) 0.4434(2) 0.0816(13) Uani 1 1 d . . . . .
N5_3 N 0.38708(12) 0.3260(3) 0.42880(19) 0.0820(10) Uani 1 1 d . . . . .
N1_4 N 0.29235(8) 0.4719(2) 0.51940(16) 0.0547(6) Uani 1 1 d . . . . .
C2_4 C 0.26957(9) 0.4933(2) 0.57099(19) 0.0478(6) Uani 1 1 d . . . . .
B3_4 B 0.23547(12) 0.5198(4) 0.6401(3) 0.0635(10) Uani 1 1 d . . . . .
H1_4 H 0.2145(17) 0.447(4) 0.663(3) 0.095 Uiso 1 1 d . U . . .
H1A_4 H 0.2090(19) 0.576(3) 0.603(3) 0.095 Uiso 1 1 d . U . . .
C4_4 C 0.26208(10) 0.5607(3) 0.7240(2) 0.0526(7) Uani 1 1 d . . . . .
N5_4 N 0.28089(10) 0.5889(2) 0.7852(2) 0.0595(7) Uani 1 1 d . . . . .
Ni2_5 Ni 0.500000 0.23808(5) 0.750000 0.03782(17) Uani 1 2 d S T P . .
Ag1_5 Ag 0.32407(2) 0.40899(2) 0.40476(2) 0.06449(13) Uani 1 1 d . . . . .
O1_61 O 0.60044(19) 0.7542(5) 0.7737(4) 0.0681(12) Uani 0.637(8) 1 d . U P A 1
C2_61 C 0.6339(2) 0.8171(6) 0.7378(6) 0.0712(14) Uani 0.637(8) 1 d . U P A 1
H2A_61 H 0.620651 0.882127 0.715407 0.085 Uiso 0.637(8) 1 calc R U P A 1
H2B_61 H 0.647812 0.780736 0.691307 0.085 Uiso 0.637(8) 1 calc R U P A 1
C3_61 C 0.6684(3) 0.8371(7) 0.8128(6) 0.0774(14) Uani 0.637(8) 1 d . U P A 1
H3A_61 H 0.699158 0.830483 0.794024 0.093 Uiso 0.637(8) 1 calc R U P A 1
H3B_61 H 0.664684 0.907494 0.834681 0.093 Uiso 0.637(8) 1 calc R U P A 1
C4_61 C 0.6613(3) 0.7610(6) 0.8811(6) 0.0771(14) Uani 0.637(8) 1 d . U P A 1
H4A_61 H 0.652069 0.794884 0.933203 0.092 Uiso 0.637(8) 1 calc R U P A 1
H4B_61 H 0.688701 0.719999 0.895233 0.092 Uiso 0.637(8) 1 calc R U P A 1
C5_61 C 0.6226(2) 0.6931(5) 0.8390(6) 0.0746(13) Uani 0.637(8) 1 d . U P A 1
H5A_61 H 0.634939 0.630132 0.814652 0.089 Uiso 0.637(8) 1 calc R U P A 1
H5B_61 H 0.601395 0.673260 0.881575 0.089 Uiso 0.637(8) 1 calc R U P A 1
O1_62 O 0.5967(4) 0.7543(9) 0.8106(8) 0.0726(15) Uani 0.363(8) 1 d . U P A 2
C2_62 C 0.6346(5) 0.8024(12) 0.7729(10) 0.0726(14) Uani 0.363(8) 1 d . U P A 2
H2A_62 H 0.624931 0.861095 0.736256 0.087 Uiso 0.363(8) 1 calc R U P A 2
H2B_62 H 0.651168 0.752738 0.739471 0.087 Uiso 0.363(8) 1 calc R U P A 2
C3_62 C 0.6624(5) 0.8370(12) 0.8513(10) 0.0752(16) Uani 0.363(8) 1 d . U P A 2
H3A_62 H 0.694812 0.828990 0.843853 0.090 Uiso 0.363(8) 1 calc R U P A 2
H3B_62 H 0.656213 0.909736 0.864138 0.090 Uiso 0.363(8) 1 calc R U P A 2
C4_62 C 0.6491(5) 0.7734(11) 0.9155(10) 0.0791(16) Uani 0.363(8) 1 d . U P A 2
H4A_62 H 0.674549 0.728837 0.935471 0.095 Uiso 0.363(8) 1 calc R U P A 2
H4B_62 H 0.640998 0.815828 0.964184 0.095 Uiso 0.363(8) 1 calc R U P A 2
C5_62 C 0.6129(4) 0.7131(9) 0.8883(10) 0.0744(15) Uani 0.363(8) 1 d . U P A 2
H5A_62 H 0.589520 0.715215 0.929690 0.089 Uiso 0.363(8) 1 calc R U P A 2
H5B_62 H 0.622355 0.641046 0.881251 0.089 Uiso 0.363(8) 1 calc R U P A 2

loop_
_atom_site_aniso_label
_atom_site_aniso_U_11
_atom_site_aniso_U_22
_atom_site_aniso_U_33
_atom_site_aniso_U_23
_atom_site_aniso_U_13
_atom_site_aniso_U_12
C1_1 0.0244(16) 0.056(2) 0.065(3) 0.000 0.0060(16) 0.000
N2_1 0.0240(10) 0.0507(12) 0.0821(18) 0.0127(13) 0.0021(10) -0.0004(9)
C3_1 0.0345(14) 0.0504(16) 0.111(3) 0.0091(18) -0.0056(16) -0.0014(13)
C4_1 0.0242(12) 0.0580(16) 0.076(2) 0.0219(14) 0.0070(13) 0.0034(11)
C5_1 0.0281(12) 0.0495(15) 0.0659(19) 0.0092(13) 0.0014(12) -0.0051(10)
C6_1 0.0260(12) 0.0500(14) 0.076(2) 0.0206(14) -0.0008(12) -0.0025(10)
C7_1 0.0272(13) 0.0679(18) 0.074(2) 0.0255(16) 0.0062(12) -0.0002(12)
C8_1 0.0311(15) 0.103(3) 0.075(2) 0.041(2) 0.0126(15) 0.0064(15)
C9_1 0.0291(14) 0.090(2) 0.079(2) 0.0440(19) 0.0048(14) 0.0049(13)
C10_1 0.0363(14) 0.0645(18) 0.066(2) -0.0055(15) -0.0015(13) -0.0098(12)
C11_1 0.0297(14) 0.086(2) 0.092(3) 0.023(2) 0.0113(15) 0.0070(14)
C12_1 0.0340(16) 0.150(4) 0.095(3) 0.075(3) 0.0038(17) 0.006(2)
C1_2 0.0246(16) 0.056(2) 0.0360(18) 0.000 0.0038(13) 0.000
N2_2 0.0261(9) 0.0555(13) 0.0502(13) -0.0056(10) 0.0016(9) -0.0015(9)
C3_2 0.0334(14) 0.0518(15) 0.088(3) -0.0054(15) 0.0055(15) 0.0016(12)
C4_2 0.0272(12) 0.0568(15) 0.0455(15) -0.0039(12) -0.0002(10) -0.0031(11)
C5_2 0.0309(13) 0.094(2) 0.0508(17) -0.0199(17) 0.0003(11) 0.0012(14)
C6_2 0.0360(15) 0.112(3) 0.0417(16) -0.0144(16) -0.0041(12) -0.0065(15)
C7_2 0.0304(12) 0.0623(16) 0.0502(16) 0.0029(13) -0.0042(11) -0.0068(12)
C8_2 0.0284(12) 0.0502(14) 0.0487(15) 0.0001(12) 0.0040(10) -0.0040(10)
C9_2 0.0273(12) 0.0481(13) 0.0428(14) 0.0013(11) 0.0030(10) -0.0033(9)
C10_2 0.0436(18) 0.171(5) 0.069(2) -0.057(3) -0.0006(16) 0.013(2)
C11_2 0.0359(14) 0.084(2) 0.0554(18) 0.0030(16) -0.0074(12) -0.0035(14)
C12_2 0.0335(13) 0.0776(19) 0.0433(15) 0.0016(13) 0.0036(11) 0.0020(13)
N1_3 0.0356(11) 0.0654(14) 0.0476(14) 0.0105(11) 0.0045(9) 0.0118(10)
C2_3 0.0461(16) 0.094(2) 0.0507(19) 0.0167(17) 0.0130(13) 0.0303(16)
B3_3 0.082(3) 0.158(5) 0.047(2) 0.026(3) 0.012(2) 0.071(3)
C4_3 0.076(3) 0.129(4) 0.0412(17) 0.0154(19) 0.0120(16) 0.048(2)
N5_3 0.076(2) 0.123(3) 0.0476(16) 0.0149(17) 0.0092(14) 0.053(2)
N1_4 0.0390(12) 0.0819(18) 0.0438(13) 0.0088(12) 0.0066(10) 0.0019(12)
C2_4 0.0363(13) 0.0552(16) 0.0513(16) 0.0051(13) -0.0009(12) -0.0032(11)
B3_4 0.0398(17) 0.090(3) 0.061(2) -0.021(2) 0.0068(15) -0.0062(18)
C4_4 0.0366(14) 0.0617(17) 0.0605(19) -0.0110(15) 0.0094(13) 0.0055(12)
N5_4 0.0450(14) 0.0743(18) 0.0598(18) -0.0162(13) 0.0079(13) 0.0006(12)
Ni2_5 0.0238(3) 0.0477(3) 0.0421(3) 0.000 0.0036(2) 0.000
Ag1_5 0.04884(18) 0.0944(2) 0.05163(18) 0.01942(11) 0.01311(12) 0.02299(11)
O1_61 0.0400(16) 0.0667(17) 0.097(3) 0.001(2) 0.003(2) -0.0014(14)
C2_61 0.0445(18) 0.068(2) 0.101(4) -0.002(3) 0.003(3) -0.0013(18)
C3_61 0.051(2) 0.076(2) 0.104(4) 0.002(3) -0.004(3) -0.0053(19)
C4_61 0.054(2) 0.073(2) 0.103(4) 0.000(3) 0.001(2) 0.002(2)
C5_61 0.050(2) 0.069(2) 0.104(4) 0.003(2) -0.001(2) -0.0016(18)
O1_62 0.045(2) 0.070(2) 0.102(4) 0.003(3) -0.003(3) -0.0014(19)
C2_62 0.046(2) 0.070(2) 0.101(4) 0.000(3) 0.000(3) 0.0012(19)
C3_62 0.050(2) 0.074(2) 0.101(4) -0.001(3) 0.002(3) -0.004(2)
C4_62 0.055(3) 0.077(3) 0.105(4) 0.004(3) -0.001(3) -0.005(2)
C5_62 0.050(2) 0.071(2) 0.101(4) 0.005(3) 0.000(3) -0.002(2)

loop_
_atom_type_symbol
_atom_type_description
_atom_type_scat_dispersion_real
_atom_type_scat_dispersion_imag
_atom_type_scat_source
C C 0.0181 0.0091 'International Tables Vol C Tables 4.2.6.8 and 6.1.1.4'
H H 0.0000 0.0000 'International Tables Vol C Tables 4.2.6.8 and 6.1.1.4'
B B 0.0090 0.0039 'International Tables Vol C Tables 4.2.6.8 and 6.1.1.4'
N N 0.0311 0.0180 'International Tables Vol C Tables 4.2.6.8 and 6.1.1.4'
Ni Ni -3.0029 0.5091 'International Tables Vol C Tables 4.2.6.8 and 6.1.1.4'
Ag Ag 0.1306 4.2820 'International Tables Vol C Tables 4.2.6.8 and 6.1.1.4'
O O 0.0492 0.0322 'International Tables Vol C Tables 4.2.6.8 and 6.1.1.4'

loop_
_geom_angle_atom_site_label_1
_geom_angle_atom_site_label_2
_geom_angle_atom_site_label_3
_geom_angle
_geom_angle_site_symmetry_1
_geom_angle_site_symmetry_3
_geom_angle_publ_flag
N2_1 C1_1 N2_1 104.7(4) . 2_656 ?
N2_1 C1_1 Ni2_5 127.64(18) . . ?
N2_1 C1_1 Ni2_5 127.64(18) 2_656 . ?
C1_1 N2_1 C3_1 111.1(3) . . ?
C1_1 N2_1 C4_1 126.2(3) . . ?
C3_1 N2_1 C4_1 122.6(2) . . ?
C3_1 C3_1 N2_1 106.52(18) 2_656 . ?
C3_1 C3_1 H3_1 126.7 2_656 . ?
N2_1 C3_1 H3_1 126.7 . . ?
C9_1 C4_1 C5_1 122.2(3) . . ?
C9_1 C4_1 N2_1 119.0(3) . . ?
C5_1 C4_1 N2_1 118.6(3) . . ?
C6_1 C5_1 C4_1 117.4(3) . . ?
C6_1 C5_1 C10_1 120.3(3) . . ?
C4_1 C5_1 C10_1 122.3(3) . . ?
C7_1 C6_1 C5_1 122.9(3) . . ?
C7_1 C6_1 H6_1 118.5 . . ?
C5_1 C6_1 H6_1 118.5 . . ?
C6_1 C7_1 C8_1 117.8(3) . . ?
C6_1 C7_1 C11_1 121.2(3) . . ?
C8_1 C7_1 C11_1 120.9(3) . . ?
C9_1 C8_1 C7_1 121.8(4) . . ?
C9_1 C8_1 H8_1 119.1 . . ?
C7_1 C8_1 H8_1 119.1 . . ?
C4_1 C9_1 C8_1 117.8(3) . . ?
C4_1 C9_1 C12_1 122.5(3) . . ?
C8_1 C9_1 C12_1 119.7(4) . . ?
C5_1 C10_1 H00F_1 109.5 . . ?
C5_1 C10_1 H00G_1 109.5 . . ?
H00F_1 C10_1 H00G_1 109.5 . . ?
C5_1 C10_1 H00I_1 109.5 . . ?
H00F_1 C10_1 H00I_1 109.5 . . ?
H00G_1 C10_1 H00I_1 109.5 . . ?
C7_1 C11_1 H00J_1 109.5 . . ?
C7_1 C11_1 H00K_1 109.5 . . ?
H00J_1 C11_1 H00K_1 109.5 . . ?
C7_1 C11_1 H00L_1 109.5 . . ?
H00J_1 C11_1 H00L_1 109.5 . . ?
H00K_1 C11_1 H00L_1 109.5 . . ?
C9_1 C12_1 H00T_1 109.5 . . ?
C9_1 C12_1 H00W_1 109.5 . . ?
H00T_1 C12_1 H00W_1 109.5 . . ?
C9_1 C12_1 H12_1 109.5 . . ?
H00T_1 C12_1 H12_1 109.5 . . ?
H00W_1 C12_1 H12_1 109.5 . . ?
N2_2 C1_2 N2_2 104.2(3) . 2_656 ?
N2_2 C1_2 Ni2_5 127.88(15) . . ?
N2_2 C1_2 Ni2_5 127.88(15) 2_656 . ?
C1_2 N2_2 C3_2 111.0(2) . . ?
C1_2 N2_2 C4_2 124.9(2) . . ?
C3_2 N2_2 C4_2 124.0(2) . . ?
C3_2 C3_2 N2_2 106.91(16) 2_656 . ?
C3_2 C3_2 H3_2 126.5 2_656 . ?
N2_2 C3_2 H3_2 126.5 . . ?
C5_2 C4_2 C9_2 122.4(3) . . ?
C5_2 C4_2 N2_2 117.9(3) . . ?
C9_2 C4_2 N2_2 119.7(2) . . ?
C4_2 C5_2 C6_2 118.1(3) . . ?
C4_2 C5_2 C10_2 121.7(3) . . ?
C6_2 C5_2 C10_2 120.2(3) . . ?
C7_2 C6_2 C5_2 121.3(3) . . ?
C7_2 C6_2 H6_2 119.4 . . ?
C5_2 C6_2 H6_2 119.4 . . ?
C6_2 C7_2 C8_2 118.6(3) . . ?
C6_2 C7_2 C11_2 120.9(3) . . ?
C8_2 C7_2 C11_2 120.5(3) . . ?
C7_2 C8_2 C9_2 122.1(3) . . ?
C7_2 C8_2 H8_2 119.0 . . ?
C9_2 C8_2 H8_2 119.0 . . ?
C4_2 C9_2 C8_2 117.3(3) . . ?
C4_2 C9_2 C12_2 122.6(2) . . ?
C8_2 C9_2 C12_2 120.2(3) . . ?
C5_2 C10_2 H00Q_2 109.5 . . ?
C5_2 C10_2 H00R_2 109.5 . . ?
H00Q_2 C10_2 H00R_2 109.5 . . ?
C5_2 C10_2 H00S_2 109.5 . . ?
H00Q_2 C10_2 H00S_2 109.5 . . ?
H00R_2 C10_2 H00S_2 109.5 . . ?
C7_2 C11_2 H00M_2 109.5 . . ?
C7_2 C11_2 H00N_2 109.5 . . ?
H00M_2 C11_2 H00N_2 109.5 . . ?
C7_2 C11_2 H00O_2 109.5 . . ?
H00M_2 C11_2 H00O_2 109.5 . . ?
H00N_2 C11_2 H00O_2 109.5 . . ?
C9_2 C12_2 H00B_2 109.5 . . ?
C9_2 C12_2 H00C_2 109.5 . . ?
H00B_2 C12_2 H00C_2 109.5 . . ?
C9_2 C12_2 H12_2 109.5 . . ?
H00B_2 C12_2 H12_2 109.5 . . ?
H00C_2 C12_2 H12_2 109.5 . . ?
C2_3 N1_3 Ni2_5 175.8(3) . . ?
N1_3 C2_3 B3_3 178.7(5) . . ?
C4_3 B3_3 C2_3 108.2(3) . . ?
C4_3 B3_3 H3A_3 110.1 . . ?
C2_3 B3_3 H3A_3 110.1 . . ?
C4_3 B3_3 H3B_3 110.1 . . ?
C2_3 B3_3 H3B_3 110.1 . . ?
H3A_3 B3_3 H3B_3 108.4 . . ?
N5_3 C4_3 B3_3 178.1(4) . . ?
C4_3 N5_3 Ag1_5 175.8(4) . . ?
C2_4 N1_4 Ag1_5 167.0(2) . . ?
N1_4 C2_4 B3_4 176.7(3) . . ?
C2_4 B3_4 C4_4 109.9(3) . . ?
C2_4 B3_4 H1_4 114(2) . . ?
C4_4 B3_4 H1_4 105(2) . . ?
C2_4 B3_4 H1A_4 104(3) . . ?
C4_4 B3_4 H1A_4 118(2) . . ?
H1_4 B3_4 H1A_4 107(3) . . ?
N5_4 C4_4 B3_4 178.8(4) . . ?
C4_4 N5_4 Ag1_5 161.4(3) . 6_566 ?
N1_3 Ni2_5 N1_3 178.49(16) 2_656 . ?
N1_3 Ni2_5 C1_2 89.24(8) 2_656 . ?
N1_3 Ni2_5 C1_2 89.24(8) . . ?
N1_3 Ni2_5 C1_1 90.76(8) 2_656 . ?
N1_3 Ni2_5 C1_1 90.76(8) . . ?
C1_2 Ni2_5 C1_1 180.0 . . ?
N5_3 Ag1_5 N5_4 126.78(12) . 6_565 ?
N5_3 Ag1_5 N1_4 116.66(10) . . ?
N5_4 Ag1_5 N1_4 115.25(10) 6_565 . ?
C5_61 O1_61 C2_61 107.7(5) . . ?
O1_61 C2_61 C3_61 103.9(6) . . ?
O1_61 C2_61 H2A_61 111.0 . . ?
C3_61 C2_61 H2A_61 111.0 . . ?
O1_61 C2_61 H2B_61 111.0 . . ?
C3_61 C2_61 H2B_61 111.0 . . ?
H2A_61 C2_61 H2B_61 109.0 . . ?
C4_61 C3_61 C2_61 108.7(6) . . ?
C4_61 C3_61 H3A_61 109.9 . . ?
C2_61 C3_61 H3A_61 109.9 . . ?
C4_61 C3_61 H3B_61 109.9 . . ?
C2_61 C3_61 H3B_61 109.9 . . ?
H3A_61 C3_61 H3B_61 108.3 . . ?
C3_61 C4_61 C5_61 102.1(6) . . ?
C3_61 C4_61 H4A_61 111.3 . . ?
C5_61 C4_61 H4A_61 111.3 . . ?
C3_61 C4_61 H4B_61 111.3 . . ?
C5_61 C4_61 H4B_61 111.3 . . ?
H4A_61 C4_61 H4B_61 109.2 . . ?
O1_61 C5_61 C4_61 106.3(5) . . ?
O1_61 C5_61 H5A_61 110.5 . . ?
C4_61 C5_61 H5A_61 110.5 . . ?
O1_61 C5_61 H5B_61 110.5 . . ?
C4_61 C5_61 H5B_61 110.5 . . ?
H5A_61 C5_61 H5B_61 108.7 . . ?
C5_62 O1_62 C2_62 107.1(9) . . ?
O1_62 C2_62 C3_62 101.1(11) . . ?
O1_62 C2_62 H2A_62 111.6 . . ?
C3_62 C2_62 H2A_62 111.6 . . ?
O1_62 C2_62 H2B_62 111.6 . . ?
C3_62 C2_62 H2B_62 111.6 . . ?
H2A_62 C2_62 H2B_62 109.4 . . ?
C4_62 C3_62 C2_62 104.5(11) . . ?
C4_62 C3_62 H3A_62 110.9 . . ?
C2_62 C3_62 H3A_62 110.9 . . ?
C4_62 C3_62 H3B_62 110.9 . . ?
C2_62 C3_62 H3B_62 110.9 . . ?
H3A_62 C3_62 H3B_62 108.9 . . ?
C5_62 C4_62 C3_62 111.8(13) . . ?
C5_62 C4_62 H4A_62 109.2 . . ?
C3_62 C4_62 H4A_62 109.2 . . ?
C5_62 C4_62 H4B_62 109.2 . . ?
C3_62 C4_62 H4B_62 109.2 . . ?
H4A_62 C4_62 H4B_62 107.9 . . ?
C4_62 C5_62 O1_62 105.5(11) . . ?
C4_62 C5_62 H5A_62 110.6 . . ?
O1_62 C5_62 H5A_62 110.6 . . ?
C4_62 C5_62 H5B_62 110.6 . . ?
O1_62 C5_62 H5B_62 110.6 . . ?
H5A_62 C5_62 H5B_62 108.8 . . ?

loop_
_geom_bond_atom_site_label_1
_geom_bond_atom_site_label_2
_geom_bond_distance
_geom_bond_site_symmetry_2
_geom_bond_publ_flag
C1_1 N2_1 1.346(3) . ?
C1_1 N2_1 1.346(3) 2_656 ?
C1_1 Ni2_5 1.964(4) . ?
N2_1 C3_1 1.385(4) . ?
N2_1 C4_1 1.446(4) . ?
C3_1 C3_1 1.344(7) 2_656 ?
C3_1 H3_1 0.9500 . ?
C4_1 C9_1 1.387(6) . ?
C4_1 C5_1 1.397(4) . ?
C5_1 C6_1 1.388(4) . ?
C5_1 C10_1 1.497(5) . ?
C6_1 C7_1 1.374(5) . ?
C6_1 H6_1 0.9500 . ?
C7_1 C8_1 1.401(4) . ?
C7_1 C11_1 1.509(4) . ?
C8_1 C9_1 1.394(5) . ?
C8_1 H8_1 0.9500 . ?
C9_1 C12_1 1.513(5) . ?
C10_1 H00F_1 0.9800 . ?
C10_1 H00G_1 0.9800 . ?
C10_1 H00I_1 0.9800 . ?
C11_1 H00J_1 0.9800 . ?
C11_1 H00K_1 0.9800 . ?
C11_1 H00L_1 0.9800 . ?
C12_1 H00T_1 0.9800 . ?
C12_1 H00W_1 0.9800 . ?
C12_1 H12_1 0.9800 . ?
C1_2 N2_2 1.354(3) . ?
C1_2 N2_2 1.354(3) 2_656 ?
C1_2 Ni2_5 1.938(4) . ?
N2_2 C3_2 1.379(4) . ?
N2_2 C4_2 1.449(3) . ?
C3_2 C3_2 1.335(7) 2_656 ?
C3_2 H3_2 0.9500 . ?
C4_2 C5_2 1.382(4) . ?
C4_2 C9_2 1.388(4) . ?
C5_2 C6_2 1.406(4) . ?
C5_2 C10_2 1.519(5) . ?
C6_2 C7_2 1.382(5) . ?
C6_2 H6_2 0.9500 . ?
C7_2 C8_2 1.383(4) . ?
C7_2 C11_2 1.508(4) . ?
C8_2 C9_2 1.402(3) . ?
C8_2 H8_2 0.9500 . ?
C9_2 C12_2 1.494(4) . ?
C10_2 H00Q_2 0.9800 . ?
C10_2 H00R_2 0.9800 . ?
C10_2 H00S_2 0.9800 . ?
C11_2 H00M_2 0.9800 . ?
C11_2 H00N_2 0.9800 . ?
C11_2 H00O_2 0.9800 . ?
C12_2 H00B_2 0.9800 . ?
C12_2 H00C_2 0.9800 . ?
C12_2 H12_2 0.9800 . ?
N1_3 C2_3 1.151(4) . ?
N1_3 Ni2_5 1.846(3) . ?
C2_3 B3_3 1.600(5) . ?
B3_3 C4_3 1.587(5) . ?
B3_3 H3A_3 0.9900 . ?
B3_3 H3B_3 0.9900 . ?
C4_3 N5_3 1.137(4) . ?
N5_3 Ag1_5 2.181(3) . ?
N1_4 C2_4 1.133(4) . ?
N1_4 Ag1_5 2.256(3) . ?
C2_4 B3_4 1.583(5) . ?
B3_4 C4_4 1.587(5) . ?
B3_4 H1_4 1.20(5) . ?
B3_4 H1A_4 1.20(5) . ?
C4_4 N5_4 1.141(4) . ?
N5_4 Ag1_5 2.206(3) 6_566 ?
O1_61 C5_61 1.427(9) . ?
O1_61 C2_61 1.440(9) . ?
C2_61 C3_61 1.533(10) . ?
C2_61 H2A_61 0.9900 . ?
C2_61 H2B_61 0.9900 . ?
C3_61 C4_61 1.492(11) . ?
C3_61 H3A_61 0.9900 . ?
C3_61 H3B_61 0.9900 . ?
C4_61 C5_61 1.564(9) . ?
C4_61 H4A_61 0.9900 . ?
C4_61 H4B_61 0.9900 . ?
C5_61 H5A_61 0.9900 . ?
C5_61 H5B_61 0.9900 . ?
O1_62 C5_62 1.392(15) . ?
O1_62 C2_62 1.460(16) . ?
C2_62 C3_62 1.506(19) . ?
C2_62 H2A_62 0.9900 . ?
C2_62 H2B_62 0.9900 . ?
C3_62 C4_62 1.390(19) . ?
C3_62 H3A_62 0.9900 . ?
C3_62 H3B_62 0.9900 . ?
C4_62 C5_62 1.381(16) . ?
C4_62 H4A_62 0.9900 . ?
C4_62 H4B_62 0.9900 . ?
C5_62 H5A_62 0.9900 . ?
C5_62 H5B_62 0.9900 . ?
